data_7036390
loop_
_publ_author_name
'Hou, Yun-Long'
'Li, Sheng-Xia'
'Sun, Raymond Wai-Yin'
'Liu, Xin-Yuan'
'Weng Ng, Seik'
'Li, Dan'

_publ_section_title
;
 Facile preparation and dual catalytic activity of copper(i)-metallosalen
 coordination polymers.
;
_journal_issue 39
_journal_name_full 'Dalton transactions (Cambridge, England : 2003)'
_journal_page_first 17360
_journal_page_last 17365
_journal_paper_doi 10.1039/c5dt00741k
_journal_volume 44
_journal_year 2015
_chemical_formula_moiety 'C16 H24 Cu N6 O 2+,2(N O3 1-)'
_chemical_formula_sum 'C16 H24 Cu N8 O7'
_chemical_formula_weight 503.97
_chemical_name_systematic
; 
 ? 
;
_space_group_IT_number 4
_symmetry_cell_setting monoclinic
_symmetry_space_group_name_Hall 'P 2yb'
_symmetry_space_group_name_H-M 'P 1 21 1'
_atom_sites_solution_hydrogens geom
_atom_sites_solution_primary direct
_atom_sites_solution_secondary difmap
_audit_creation_method SHELXL-97
_audit_update_record
;
2015-04-10 deposited with the CCDC.
2015-09-03 downloaded from the CCDC.
;
_cell_angle_alpha 90.00
_cell_angle_beta 101.755(5)
_cell_angle_gamma 90.00
_cell_formula_units_Z 2
_cell_length_a 6.7015(3)
_cell_length_b 18.7764(8)
_cell_length_c 8.4556(5)
_cell_measurement_reflns_used 1786
_cell_measurement_temperature 293(2)
_cell_measurement_theta_max 29.3644
_cell_measurement_theta_min 3.0986
_cell_volume 1041.65(9)
_computing_cell_refinement 'Bruker SMART'
_computing_data_collection 'Bruker SMART'
_computing_data_reduction 'Bruker SMART'
_computing_molecular_graphics 'Bruker SHELXTL'
_computing_publication_material 'Bruker SHELXTL'
_computing_structure_refinement 'SHELXL-97 (Sheldrick, 1997)'
_computing_structure_solution 'SHELXS-97 (Sheldrick, 1990)'
_diffrn_ambient_temperature 293(2)
_diffrn_detector_area_resol_mean 10.4098
_diffrn_measured_fraction_theta_full 0.998
_diffrn_measured_fraction_theta_max 0.998
_diffrn_measurement_device_type 'Xcalibur, Atlas, Gemini'
_diffrn_measurement_method '\w scans'
_diffrn_radiation_monochromator graphite
_diffrn_radiation_source 'fine-focus sealed tube'
_diffrn_radiation_type MoK\a
_diffrn_radiation_wavelength 0.71073
_diffrn_reflns_av_R_equivalents 0.0231
_diffrn_reflns_av_sigmaI/netI 0.0428
_diffrn_reflns_limit_h_max 6
_diffrn_reflns_limit_h_min -7
_diffrn_reflns_limit_k_max 21
_diffrn_reflns_limit_k_min -22
_diffrn_reflns_limit_l_max 10
_diffrn_reflns_limit_l_min -9
_diffrn_reflns_number 4391
_diffrn_reflns_theta_full 24.99
_diffrn_reflns_theta_max 24.99
_diffrn_reflns_theta_min 3.10
_exptl_absorpt_coefficient_mu 1.107
_exptl_absorpt_correction_T_max 1.00000
_exptl_absorpt_correction_T_min 0.80002
_exptl_absorpt_correction_type multi-scan
_exptl_absorpt_process_details sadabs
_exptl_crystal_colour blue
_exptl_crystal_density_diffrn 1.607
_exptl_crystal_density_method 'not measured'
_exptl_crystal_description block
_exptl_crystal_F_000 522
_exptl_crystal_size_max 0.2325
_exptl_crystal_size_mid 0.2103
_exptl_crystal_size_min 0.1020
_refine_diff_density_max 0.314
_refine_diff_density_min -0.319
_refine_diff_density_rms 0.066
_refine_ls_abs_structure_details 'Flack H D (1983), Acta Cryst. A39, 876-881'
_refine_ls_abs_structure_Flack -0.034(16)
_refine_ls_extinction_method none
_refine_ls_goodness_of_fit_ref 1.006
_refine_ls_hydrogen_treatment mixed
_refine_ls_matrix_type full
_refine_ls_number_parameters 289
_refine_ls_number_reflns 2951
_refine_ls_number_restraints 1
_refine_ls_restrained_S_all 1.006
_refine_ls_R_factor_all 0.0419
_refine_ls_R_factor_gt 0.0358
_refine_ls_shift/su_max 0.000
_refine_ls_shift/su_mean 0.000
_refine_ls_structure_factor_coef Fsqd
_refine_ls_weighting_details 'calc w=1/[\s^2^(Fo^2^)+(0.0536P)^2^+0.1757P] where P=(Fo^2^+2Fc^2^)/3'
_refine_ls_weighting_scheme calc
_refine_ls_wR_factor_gt 0.0868
_refine_ls_wR_factor_ref 0.0908
_reflns_number_gt 2658
_reflns_number_total 2951
_reflns_threshold_expression >2sigma(I)
_cod_data_source_file c5dt00741k2.cif
_cod_data_source_block CuL-Me2
_cod_depositor_comments 'Adding full bibliography for 7036390--7036394.cif.'
_cod_original_sg_symbol_H-M P2(1)
_cod_database_code 7036390

loop_
_symmetry_equiv_pos_as_xyz
'x, y, z'
'-x, y+1/2, -z'

loop_
_atom_site_label
_atom_site_type_symbol
_atom_site_fract_x
_atom_site_fract_y
_atom_site_fract_z
_atom_site_U_iso_or_equiv
_atom_site_adp_type
_atom_site_occupancy
_atom_site_symmetry_multiplicity
_atom_site_calc_flag
_atom_site_refinement_flags
Cu1 Cu -0.29766(6) -0.36974(4) 0.16263(5) 0.02835(15) Uani 1 1 d .
N1 N -0.4770(7) -0.4574(3) 0.1311(6) 0.0290(11) Uani 1 1 d .
N2 N -0.6756(7) -0.5515(3) 0.1139(6) 0.0390(13) Uani 1 1 d .
H2A H -0.7855 -0.5795 0.0817 0.047 Uiso 1 1 d R
N3 N -0.1179(6) -0.4342(2) 0.3158(5) 0.0279(10) Uani 1 1 d .
N4 N -0.0896(6) -0.3014(2) 0.2679(5) 0.0258(10) Uani 1 1 d .
N5 N -0.4653(7) -0.2792(3) 0.1214(6) 0.0293(11) Uani 1 1 d .
N6 N -0.6619(7) -0.1848(2) 0.1010(6) 0.0293(11) Uani 1 1 d .
H6B H -0.7735 -0.1571 0.0763 0.035 Uiso 1 1 d R
N7 N -0.9078(7) -0.0379(3) -0.7737(7) 0.0393(13) Uani 1 1 d .
N8 N -0.0691(7) -0.2044(3) -0.2294(8) 0.0449(14) Uani 1 1 d .
O1W O -0.1574(5) -0.3734(3) -0.0515(3) 0.0608(8) Uani 1 1 d .
H1WB H -0.1804 -0.3361 -0.1092 0.073 Uiso 1 1 d R
H1WA H -0.1904 -0.4104 -0.1089 0.073 Uiso 1 1 d R
O1 O -0.9214(9) 0.0245(3) -0.7320(6) 0.0698(15) Uani 1 1 d .
O2 O -0.9007(8) -0.0872(2) -0.6741(7) 0.0637(14) Uani 1 1 d .
O3 O -0.9004(7) -0.0517(3) -0.9162(6) 0.0642(15) Uani 1 1 d .
O5 O -0.0650(9) -0.1595(3) -0.3338(9) 0.092(2) Uani 1 1 d .
O6 O -0.0567(9) -0.2672(3) -0.2617(7) 0.0725(16) Uani 1 1 d .
O7 O -0.0839(8) -0.1876(3) -0.0923(6) 0.0778(18) Uani 1 1 d .
C1 C -0.4326(9) -0.0918(3) 0.2649(8) 0.0445(16) Uani 1 1 d .
H1A H -0.2926 -0.0894 0.3200 0.067 Uiso 1 1 d R
H1B H -0.4586 -0.0557 0.1829 0.067 Uiso 1 1 d R
H1C H -0.5193 -0.0842 0.3408 0.067 Uiso 1 1 d R
C2 C -0.4761(9) -0.1642(3) 0.1928(8) 0.0326(14) Uani 1 1 d .
C3 C -0.6502(9) -0.2535(3) 0.0604(7) 0.0329(15) Uani 1 1 d .
H3A H -0.7595 -0.2798 -0.0052 0.040 Uiso 1 1 d R
C4 C -0.3569(9) -0.2229(3) 0.2034(7) 0.0281(13) Uani 1 1 d .
C5 C -0.1472(8) -0.2376(3) 0.2824(7) 0.0315(13) Uani 1 1 d .
H5A H -0.0604 -0.2020 0.3425 0.038 Uiso 1 1 d R
C6 C 0.1056(6) -0.3330(2) 0.3415(5) 0.0274(9) Uani 1 1 d .
H6A H 0.1712 -0.3482 0.2564 0.033 Uiso 1 1 d R
C7 C 0.2565(8) -0.2878(3) 0.4560(7) 0.0328(14) Uani 1 1 d .
H7A H 0.1958 -0.2724 0.5438 0.039 Uiso 1 1 d R
H7B H 0.2918 -0.2463 0.4011 0.039 Uiso 1 1 d R
C8 C 0.4480(7) -0.3326(3) 0.5238(7) 0.0439(12) Uani 1 1 d .
H8A H 0.5413 -0.3048 0.6010 0.053 Uiso 1 1 d R
H8B H 0.5140 -0.3442 0.4364 0.053 Uiso 1 1 d R
C9 C 0.3989(7) -0.4012(3) 0.6027(7) 0.0496(14) Uani 1 1 d .
H9A H 0.3462 -0.3896 0.6969 0.059 Uiso 1 1 d R
H9B H 0.5210 -0.4287 0.6367 0.059 Uiso 1 1 d R
C10 C 0.2400(8) -0.4456(3) 0.4865(8) 0.0373(15) Uani 1 1 d .
H10A H 0.2030 -0.4866 0.5417 0.045 Uiso 1 1 d R
H10B H 0.2965 -0.4615 0.3971 0.045 Uiso 1 1 d R
C11 C 0.0521(6) -0.4002(2) 0.4264(5) 0.0278(9) Uani 1 1 d .
H11A H 0.0014 -0.3846 0.5189 0.033 Uiso 1 1 d R
C12 C -0.1777(8) -0.4978(3) 0.3230(7) 0.0303(13) Uani 1 1 d .
H12A H -0.0988 -0.5327 0.3918 0.036 Uiso 1 1 d R
C13 C -0.3745(9) -0.5135(3) 0.2236(7) 0.0301(13) Uani 1 1 d .
C14 C -0.6579(9) -0.4833(3) 0.0689(7) 0.0354(15) Uani 1 1 d .
H14A H -0.7648 -0.4564 0.0022 0.042 Uiso 1 1 d R
C15 C -0.4970(9) -0.5722(3) 0.2116(7) 0.0303(13) Uani 1 1 d .
C16 C -0.4621(9) -0.6433(3) 0.2875(8) 0.0431(15) Uani 1 1 d .
H16A H -0.3269 -0.6461 0.3523 0.065 Uiso 1 1 d R
H16B H -0.5598 -0.6514 0.3543 0.065 Uiso 1 1 d R
H16C H -0.4782 -0.6789 0.2043 0.065 Uiso 1 1 d R

loop_
_atom_site_aniso_label
_atom_site_aniso_U_11
_atom_site_aniso_U_22
_atom_site_aniso_U_33
_atom_site_aniso_U_23
_atom_site_aniso_U_13
_atom_site_aniso_U_12
Cu1 0.0289(2) 0.0205(2) 0.0318(3) 0.0011(3) -0.00279(16) -0.0009(4)
N1 0.028(2) 0.023(3) 0.033(3) 0.003(2) 0.000(2) 0.002(2)
N2 0.036(3) 0.036(3) 0.042(3) 0.000(2) 0.001(2) -0.010(2)
N3 0.026(2) 0.026(2) 0.030(2) 0.0041(17) 0.0025(17) -0.0022(18)
N4 0.024(2) 0.019(2) 0.031(2) -0.0009(17) 0.0001(17) -0.0024(17)
N5 0.031(3) 0.022(3) 0.033(3) 0.004(2) 0.001(2) 0.001(2)
N6 0.026(2) 0.024(3) 0.036(3) 0.010(2) 0.001(2) 0.008(2)
N7 0.029(2) 0.034(3) 0.054(3) -0.005(3) 0.005(2) 0.004(2)
N8 0.030(2) 0.053(4) 0.051(4) -0.003(3) 0.007(3) -0.003(3)
O1W 0.106(2) 0.0381(17) 0.0457(16) -0.005(3) 0.0317(16) -0.011(3)
O1 0.124(5) 0.031(3) 0.063(3) -0.011(2) 0.039(3) -0.004(3)
O2 0.069(3) 0.038(3) 0.090(4) 0.014(3) 0.031(3) -0.003(2)
O3 0.067(3) 0.072(4) 0.050(3) -0.019(3) 0.002(3) 0.027(3)
O5 0.070(3) 0.081(4) 0.130(5) 0.049(4) 0.036(3) 0.017(3)
O6 0.093(4) 0.047(3) 0.088(4) -0.018(3) 0.042(3) -0.006(3)
O7 0.065(3) 0.106(5) 0.052(4) -0.026(3) -0.015(3) 0.035(3)
C1 0.042(3) 0.026(3) 0.067(4) -0.009(3) 0.015(3) 0.008(3)
C2 0.032(3) 0.028(3) 0.039(3) 0.001(3) 0.010(3) 0.001(3)
C3 0.030(3) 0.034(4) 0.032(3) 0.005(3) 0.000(3) 0.007(3)
C4 0.030(3) 0.021(3) 0.034(3) -0.002(2) 0.006(2) -0.001(3)
C5 0.028(2) 0.030(3) 0.036(3) -0.007(2) 0.005(2) -0.006(2)
C6 0.025(2) 0.028(2) 0.029(2) 0.0014(19) 0.0035(19) -0.0005(19)
C7 0.026(3) 0.035(3) 0.035(3) 0.000(2) 0.002(2) 0.000(2)
C8 0.026(2) 0.043(3) 0.055(3) 0.000(3) -0.007(2) -0.003(2)
C9 0.028(2) 0.058(3) 0.054(3) 0.009(3) -0.011(2) -0.003(2)
C10 0.037(3) 0.025(3) 0.047(3) 0.010(2) 0.001(3) 0.006(2)
C11 0.025(2) 0.031(2) 0.024(2) -0.0003(18) -0.0027(17) -0.0038(18)
C12 0.026(3) 0.020(3) 0.043(3) 0.008(2) 0.003(2) 0.001(2)
C13 0.028(3) 0.024(3) 0.036(3) -0.003(2) 0.001(2) -0.001(3)
C14 0.032(3) 0.031(4) 0.039(4) -0.005(3) -0.001(3) 0.000(3)
C15 0.032(3) 0.022(3) 0.036(3) -0.003(2) 0.007(2) -0.003(3)
C16 0.039(3) 0.028(3) 0.060(4) 0.005(3) 0.004(3) -0.002(3)

loop_
_atom_type_symbol
_atom_type_description
_atom_type_scat_dispersion_real
_atom_type_scat_dispersion_imag
_atom_type_scat_source
C C 0.0033 0.0016 'International Tables Vol C Tables 4.2.6.8 and 6.1.1.4'
H H 0.0000 0.0000 'International Tables Vol C Tables 4.2.6.8 and 6.1.1.4'
N N 0.0061 0.0033 'International Tables Vol C Tables 4.2.6.8 and 6.1.1.4'
Cu Cu 0.3201 1.2651 'International Tables Vol C Tables 4.2.6.8 and 6.1.1.4'
O O 0.0106 0.0060 'International Tables Vol C Tables 4.2.6.8 and 6.1.1.4'

loop_
_geom_angle_atom_site_label_1
_geom_angle_atom_site_label_2
_geom_angle_atom_site_label_3
_geom_angle
N4 Cu1 N3 79.82(13)
N4 Cu1 N1 159.49(18)
N3 Cu1 N1 81.7(2)
N4 Cu1 N5 81.25(19)
N3 Cu1 N5 149.61(18)
N1 Cu1 N5 111.45(11)
N4 Cu1 O1W 90.61(16)
N3 Cu1 O1W 102.27(16)
N1 Cu1 O1W 101.97(18)
N5 Cu1 O1W 101.48(19)
C14 N1 C13 104.5(5)
C14 N1 Cu1 146.1(5)
C13 N1 Cu1 109.1(4)
C14 N2 C15 108.9(5)
C12 N3 C11 126.4(5)
C12 N3 Cu1 116.7(4)
C11 N3 Cu1 116.0(3)
C5 N4 C6 127.4(5)
C5 N4 Cu1 117.1(4)
C6 N4 Cu1 114.8(3)
C3 N5 C4 105.7(5)
C3 N5 Cu1 144.0(5)
C4 N5 Cu1 109.7(4)
C3 N6 C2 108.7(5)
O1 N7 O3 119.7(6)
O1 N7 O2 120.5(6)
O3 N7 O2 119.8(6)
O5 N8 O7 121.5(8)
O5 N8 O6 119.5(7)
O7 N8 O6 118.9(7)
C4 C2 N6 105.1(5)
C4 C2 C1 130.6(6)
N6 C2 C1 124.3(5)
N5 C3 N6 110.3(6)
C2 C4 N5 110.2(5)
C2 C4 C5 133.3(5)
N5 C4 C5 116.4(5)
N4 C5 C4 114.7(5)
N4 C6 C7 118.1(4)
N4 C6 C11 105.1(3)
C7 C6 C11 110.7(4)
C6 C7 C8 109.2(4)
C9 C8 C7 112.8(4)
C10 C9 C8 111.3(5)
C9 C10 C11 109.2(5)
N3 C11 C6 106.6(3)
N3 C11 C10 116.9(4)
C6 C11 C10 111.2(4)
N3 C12 C13 115.2(5)
C15 C13 N1 110.2(5)
C15 C13 C12 132.3(6)
N1 C13 C12 117.2(5)
N1 C14 N2 111.5(6)
C13 C15 N2 104.8(5)
C13 C15 C16 131.0(6)
N2 C15 C16 124.1(5)

loop_
_geom_bond_atom_site_label_1
_geom_bond_atom_site_label_2
_geom_bond_distance
Cu1 N4 1.969(4)
Cu1 N3 1.990(4)
Cu1 N1 2.023(5)
Cu1 N5 2.029(5)
Cu1 O1W 2.204(3)
N1 C14 1.313(8)
N1 C13 1.406(8)
N2 C14 1.348(8)
N2 C15 1.365(8)
N3 C12 1.265(6)
N3 C11 1.465(6)
N4 C5 1.273(7)
N4 C6 1.456(6)
N5 C3 1.331(8)
N5 C4 1.385(7)
N6 C3 1.341(7)
N6 C2 1.382(8)
N7 O1 1.232(7)
N7 O3 1.243(7)
N7 O2 1.246(7)
N8 O5 1.225(7)
N8 O7 1.224(7)
N8 O6 1.217(7)
C1 C2 1.493(8)
C2 C4 1.355(8)
C4 C5 1.454(8)
C6 C7 1.511(7)
C6 C11 1.530(5)
C7 C8 1.544(7)
C8 C9 1.518(6)
C9 C10 1.539(8)
C10 C11 1.519(7)
C12 C13 1.442(9)
C13 C15 1.365(8)
C15 C16 1.480(8)
